data_4102111
loop_
_publ_author_name
'Satoshi Takamizawa'
'Ei-ichi Nataka'
'Takamasa Akatsuka'
'Ryosuke Miyake'
'Yoshiki Kakizaki'
'Hirotoshi Takeuchi'
'Goro Maruta'
'Sadamu Takeda'

_publ_section_title
;
 Crystal Transformation and Host Molecular Motions in CO2 Adsorption
 Process of a Metal Benzoate Pyrazine (MII= Rh, Cu)
;
_journal_name_full 'Journal of the American Chemical Society'
_journal_page_first 3783
_journal_page_last 3792
_journal_paper_doi 10.1021/ja9091598
_journal_volume 132
_journal_year 2010
_chemical_formula_sum 'C36 H26 Cu2 N2 O14'
_chemical_formula_weight 837.69
_chemical_name_systematic
; 
 ? 
;
_space_group_IT_number 2
_symmetry_cell_setting triclinic
_symmetry_space_group_name_Hall '-P 1'
_symmetry_space_group_name_H-M 'P -1'
_atom_sites_solution_hydrogens geom
_atom_sites_solution_primary direct
_atom_sites_solution_secondary difmap
_audit_creation_method SHELXL-97
_cell_angle_alpha 67.951(7)
_cell_angle_beta 64.28
_cell_angle_gamma 62.47
_cell_formula_units_Z 1
_cell_length_a 9.748(6)
_cell_length_b 10.547(7)
_cell_length_c 11.230(11)
_cell_measurement_temperature 90
_cell_volume 900.1(12)
_computing_cell_refinement 'Bruker SMART'
_computing_data_collection 'Bruker SMART'
_computing_data_reduction 'Bruker SAINT'
_computing_molecular_graphics 'Bruker SHELXTL'
_computing_publication_material 'Bruker SHELXTL'
_computing_structure_refinement 'SHELXL-97 (Sheldrick, 1997)'
_computing_structure_solution 'SHELXS-97 (Sheldrick, 1990)'
_diffrn_ambient_temperature 90
_diffrn_detector_area_resol_mean 8.366
_diffrn_measured_fraction_theta_full 0.949
_diffrn_measured_fraction_theta_max 0.949
_diffrn_measurement_device_type 'CCD area detector'
_diffrn_measurement_method 'phi and omega scans'
_diffrn_radiation_monochromator graphite
_diffrn_radiation_source 'fine-focus sealed tube'
_diffrn_radiation_type MoK\a
_diffrn_radiation_wavelength 0.71073
_diffrn_reflns_av_R_equivalents 0.0525
_diffrn_reflns_av_sigmaI/netI 0.1757
_diffrn_reflns_limit_h_max 8
_diffrn_reflns_limit_h_min -9
_diffrn_reflns_limit_k_max 6
_diffrn_reflns_limit_k_min -10
_diffrn_reflns_limit_l_max 8
_diffrn_reflns_limit_l_min -11
_diffrn_reflns_number 2661
_diffrn_reflns_theta_full 20.81
_diffrn_reflns_theta_max 20.81
_diffrn_reflns_theta_min 2.06
_exptl_absorpt_coefficient_mu 1.254
_exptl_absorpt_correction_T_max 0.9634
_exptl_absorpt_correction_T_min 0.7876
_exptl_absorpt_correction_type empirical
_exptl_absorpt_process_details
;
SADABS; sheldrick, 1996
;
_exptl_crystal_colour blue
_exptl_crystal_density_diffrn 1.546
_exptl_crystal_density_method 'not measured'
_exptl_crystal_description plate
_exptl_crystal_F_000 423
_exptl_crystal_size_max 0.20
_exptl_crystal_size_mid 0.10
_exptl_crystal_size_min 0.03
_refine_diff_density_max 1.205
_refine_diff_density_min -1.083
_refine_diff_density_rms 0.201
_refine_ls_extinction_method none
_refine_ls_goodness_of_fit_ref 1.081
_refine_ls_hydrogen_treatment constr
_refine_ls_matrix_type full
_refine_ls_number_parameters 290
_refine_ls_number_reflns 1787
_refine_ls_number_restraints 553
_refine_ls_restrained_S_all 0.948
_refine_ls_R_factor_all 0.1614
_refine_ls_R_factor_gt 0.1130
_refine_ls_shift/su_max 0.003
_refine_ls_shift/su_mean 0.000
_refine_ls_structure_factor_coef Fsqd
_refine_ls_weighting_details 'calc w=1/[\s^2^(Fo^2^)+(0.1880P)^2^+4.8008P] where P=(Fo^2^+2Fc^2^)/3'
_refine_ls_weighting_scheme calc
_refine_ls_wR_factor_gt 0.2907
_refine_ls_wR_factor_ref 0.3269
_reflns_number_gt 1109
_reflns_number_total 1787
_reflns_threshold_expression >2sigma(I)
_cod_data_source_file ja9091598_si_001_12.cif
_cod_data_source_block 304021_2b_CO2
_cod_database_code 4102111

loop_
_symmetry_equiv_pos_as_xyz
'x, y, z'
'-x, -y, -z'

loop_
_atom_site_label
_atom_site_type_symbol
_atom_site_fract_x
_atom_site_fract_y
_atom_site_fract_z
_atom_site_U_iso_or_equiv
_atom_site_adp_type
_atom_site_occupancy
_atom_site_symmetry_multiplicity
_atom_site_calc_flag
_atom_site_refinement_flags
_atom_site_disorder_assembly
_atom_site_disorder_group
C1A C 0.1773(18) 0.608(6) 0.907(4) 0.102(6) Uani 0.547(18) 1 d PDU . .
O1A O 0.067(2) 0.603(4) 0.902(3) 0.105(6) Uani 0.547(18) 1 d PDU . .
O2A O 0.291(3) 0.613(4) 0.904(4) 0.102(6) Uani 0.547(18) 1 d PDU . .
C1B C 0.177(6) 0.589(6) 0.995(4) 0.102(6) Uani 0.453(18) 1 d PDU . .
O1B O 0.200(5) 0.619(6) 0.882(4) 0.103(6) Uani 0.453(18) 1 d PDU . .
O2B O 0.158(5) 0.562(4) 1.107(4) 0.097(7) Uani 0.453(18) 1 d PDU . .
C1 C 0.3399(18) 0.7434(17) 0.5698(17) 0.025(3) Uani 1 1 d U . .
C2 C 0.2470(18) 0.8909(17) 0.6099(17) 0.028(2) Uani 1 1 d U . .
C3 C 0.0793(19) 0.9577(17) 0.6297(17) 0.033(3) Uani 1 1 d U . .
H3 H 0.0257 0.9096 0.6179 0.040 Uiso 1 1 calc R . .
C4 C -0.008(2) 1.0874(18) 0.6647(18) 0.037(3) Uani 1 1 d U . .
H4 H -0.1216 1.1302 0.6773 0.045 Uiso 1 1 calc R . .
C5 C 0.070(2) 1.1612(19) 0.6830(18) 0.038(3) Uani 1 1 d U . .
H5 H 0.0070 1.2519 0.7105 0.046 Uiso 1 1 calc R . .
C6 C 0.2338(19) 1.1024(18) 0.6611(17) 0.035(3) Uani 1 1 d U . .
H6 H 0.2872 1.1531 0.6694 0.042 Uiso 1 1 calc R . .
C7 C 0.323(2) 0.9638(17) 0.6258(17) 0.031(3) Uani 1 1 d U . .
H7 H 0.4367 0.9202 0.6129 0.037 Uiso 1 1 calc R . .
C8 C 0.461(2) 0.359(2) 0.744(2) 0.050(3) Uani 1 1 d U . .
C9 C 0.443(3) 0.275(2) 0.890(2) 0.062(3) Uani 1 1 d U . .
C10 C 0.323(3) 0.218(2) 0.959(2) 0.067(3) Uani 1 1 d U . .
H10 H 0.2480 0.2318 0.9184 0.080 Uiso 1 1 calc R . .
C11 C 0.311(3) 0.129(3) 1.107(2) 0.071(3) Uani 1 1 d U . .
H11 H 0.2374 0.0787 1.1634 0.085 Uiso 1 1 calc R . .
C12 C 0.423(3) 0.135(3) 1.141(3) 0.072(3) Uani 1 1 d U . .
H12 H 0.4248 0.0767 1.2286 0.086 Uiso 1 1 calc R . .
C13 C 0.528(3) 0.196(3) 1.090(3) 0.072(3) Uani 1 1 d U . .
H13 H 0.5837 0.1958 1.1414 0.086 Uiso 1 1 calc R . .
C14 C 0.553(3) 0.261(2) 0.954(2) 0.069(3) Uani 1 1 d U . .
H14 H 0.6395 0.2974 0.9038 0.083 Uiso 1 1 calc R . .
C15 C 0.1436(19) 0.4469(17) 0.4060(17) 0.028(3) Uani 1 1 d U . .
C16 C -0.0026(19) 0.5502(17) 0.5985(17) 0.029(3) Uani 1 1 d U . .
C17A C 0.273(7) 0.410(7) 0.276(7) 0.030(6) Uani 0.25 1 d PU . .
H17A H 0.3121 0.4922 0.2237 0.045 Uiso 0.25 1 calc PR . .
H17B H 0.2279 0.3932 0.2232 0.045 Uiso 0.25 1 calc PR . .
H17C H 0.3644 0.3220 0.2960 0.045 Uiso 0.25 1 calc PR . .
C17B C -0.033(7) 0.581(7) 0.729(7) 0.028(6) Uani 0.25 1 d PU . .
H17D H -0.0260 0.6765 0.7117 0.043 Uiso 0.25 1 calc PR . .
H17E H 0.0489 0.5045 0.7716 0.043 Uiso 0.25 1 calc PR . .
H17F H -0.1421 0.5823 0.7903 0.043 Uiso 0.25 1 calc PR . .
C2S C 0.0000 1.0000 1.0000 0.109(8) Uani 1 2 d SDU . .
Cu1 Cu 0.3674(2) 0.4954(2) 0.5033(2) 0.0209(8) Uani 1 1 d U . .
N1 N 0.1432(15) 0.5074(14) 0.4936(14) 0.027(3) Uani 1 1 d U . .
O1 O 0.2650(11) 0.6822(10) 0.5597(10) 0.021(2) Uani 1 1 d U . .
O2 O 0.4906(11) 0.6919(10) 0.5551(11) 0.023(2) Uani 1 1 d U . .
O3 O 0.3536(13) 0.3860(12) 0.6929(12) 0.039(3) Uani 1 1 d U . .
O4 O 0.5788(13) 0.3957(12) 0.6857(12) 0.035(3) Uani 1 1 d U . .
O3S O 0.010(2) 0.8937(16) 0.989(2) 0.116(6) Uani 1 1 d DU . .

loop_
_atom_site_aniso_label
_atom_site_aniso_U_11
_atom_site_aniso_U_22
_atom_site_aniso_U_33
_atom_site_aniso_U_23
_atom_site_aniso_U_13
_atom_site_aniso_U_12
C1A 0.103(6) 0.101(6) 0.102(6) -0.023(3) -0.032(3) -0.036(3)
O1A 0.106(7) 0.102(7) 0.103(7) -0.024(4) -0.032(4) -0.035(4)
O2A 0.102(7) 0.100(7) 0.102(7) -0.023(3) -0.032(4) -0.036(4)
C1B 0.103(6) 0.100(6) 0.101(6) -0.023(3) -0.032(3) -0.036(3)
O1B 0.105(7) 0.102(6) 0.102(7) -0.023(3) -0.032(3) -0.035(4)
O2B 0.098(8) 0.097(8) 0.097(8) -0.022(4) -0.031(4) -0.035(4)
C1 0.024(3) 0.025(3) 0.028(4) -0.006(3) -0.010(3) -0.008(3)
C2 0.028(3) 0.028(3) 0.029(3) -0.006(2) -0.010(2) -0.010(2)
C3 0.034(3) 0.033(3) 0.031(3) -0.008(3) -0.011(3) -0.009(3)
C4 0.037(3) 0.036(3) 0.034(3) -0.007(3) -0.011(3) -0.009(3)
C5 0.039(3) 0.034(3) 0.035(4) -0.008(3) -0.009(3) -0.011(3)
C6 0.037(3) 0.033(3) 0.033(4) -0.007(3) -0.009(3) -0.012(3)
C7 0.032(3) 0.030(3) 0.030(3) -0.005(3) -0.009(3) -0.012(3)
C8 0.051(4) 0.048(4) 0.050(4) -0.009(3) -0.016(3) -0.019(3)
C9 0.063(3) 0.059(3) 0.060(3) -0.013(2) -0.017(3) -0.022(3)
C10 0.068(4) 0.064(4) 0.065(4) -0.014(3) -0.019(3) -0.023(3)
C11 0.070(4) 0.068(4) 0.070(4) -0.013(3) -0.020(3) -0.024(3)
C12 0.070(4) 0.071(4) 0.071(4) -0.014(3) -0.023(3) -0.024(3)
C13 0.070(4) 0.071(4) 0.069(4) -0.013(3) -0.023(3) -0.023(3)
C14 0.068(4) 0.067(4) 0.066(4) -0.012(3) -0.021(3) -0.021(3)
C15 0.027(4) 0.030(4) 0.029(5) -0.008(3) -0.008(3) -0.010(3)
C16 0.028(4) 0.029(4) 0.029(5) -0.010(3) -0.009(3) -0.008(3)
C17A 0.030(7) 0.030(7) 0.031(7) -0.007(4) -0.009(4) -0.011(4)
C17B 0.028(7) 0.029(7) 0.029(7) -0.007(4) -0.009(4) -0.011(4)
C2S 0.112(8) 0.108(8) 0.109(8) -0.025(4) -0.034(4) -0.041(4)
Cu1 0.0138(11) 0.0207(11) 0.0333(15) -0.0047(9) -0.0113(9) -0.0078(8)
N1 0.025(4) 0.033(5) 0.035(5) -0.015(4) -0.006(4) -0.016(4)
O1 0.021(4) 0.018(4) 0.033(5) -0.013(4) -0.013(4) -0.003(4)
O2 0.020(4) 0.022(4) 0.032(5) -0.009(4) -0.009(4) -0.008(4)
O3 0.044(5) 0.032(5) 0.039(6) -0.002(4) -0.004(4) -0.025(4)
O4 0.038(5) 0.033(5) 0.038(5) -0.002(4) -0.024(4) -0.010(4)
O3S 0.121(7) 0.111(7) 0.113(7) -0.026(4) -0.034(4) -0.041(4)

loop_
_atom_type_symbol
_atom_type_description
_atom_type_scat_dispersion_real
_atom_type_scat_dispersion_imag
_atom_type_scat_source
C C 0.0033 0.0016 'International Tables Vol C Tables 4.2.6.8 and 6.1.1.4'
Cu Cu 0.3201 1.2651 'International Tables Vol C Tables 4.2.6.8 and 6.1.1.4'
N N 0.0061 0.0033 'International Tables Vol C Tables 4.2.6.8 and 6.1.1.4'
O O 0.0106 0.0060 'International Tables Vol C Tables 4.2.6.8 and 6.1.1.4'
H H 0.0000 0.0000 'International Tables Vol C Tables 4.2.6.8 and 6.1.1.4'

loop_
_geom_angle_atom_site_label_1
_geom_angle_atom_site_label_2
_geom_angle_atom_site_label_3
_geom_angle
_geom_angle_site_symmetry_1
_geom_angle_site_symmetry_3
_geom_angle_publ_flag
O1A C1A O2A 176(3) . . ?
O2B C1B O1B 177(3) . . ?
O1 C1 O2 125.8(15) . . ?
O1 C1 C2 119.4(13) . . ?
O2 C1 C2 114.7(14) . . ?
C7 C2 C3 118.1(16) . . ?
C7 C2 C1 122.3(14) . . ?
C3 C2 C1 119.6(15) . . ?
C4 C3 C2 121.9(17) . . ?
C3 C4 C5 120.0(16) . . ?
C6 C5 C4 120.3(17) . . ?
C5 C6 C7 118.5(17) . . ?
C2 C7 C6 121.2(15) . . ?
O4 C8 O3 125.6(18) . . ?
O4 C8 C9 115.4(18) . . ?
O3 C8 C9 119.0(18) . . ?
C10 C9 C14 121(2) . . ?
C10 C9 C8 120(2) . . ?
C14 C9 C8 119.0(19) . . ?
C9 C10 C11 118(2) . . ?
C12 C11 C10 108(2) . . ?
C13 C12 C11 139(3) . . ?
C12 C13 C14 114(3) . . ?
C13 C14 C9 119(2) . . ?
N1 C15 C16 122.8(15) . 2_566 ?
N1 C15 C17A 128(3) . . ?
C16 C15 C17A 106(3) 2_566 . ?
C15 C16 N1 118.8(15) 2_566 . ?
C15 C16 C17B 111(3) 2_566 . ?
N1 C16 C17B 130(3) . . ?
O3S C2S O3S 180(2) 2_577 . ?
O1 Cu1 O4 88.3(5) . 2_666 ?
O1 Cu1 O2 169.1(4) . 2_666 ?
O4 Cu1 O2 90.4(5) 2_666 2_666 ?
O1 Cu1 O3 90.6(5) . . ?
O4 Cu1 O3 168.6(4) 2_666 . ?
O2 Cu1 O3 88.5(5) 2_666 . ?
O1 Cu1 N1 93.9(5) . . ?
O4 Cu1 N1 90.8(5) 2_666 . ?
O2 Cu1 N1 97.0(5) 2_666 . ?
O3 Cu1 N1 100.6(5) . . ?
O1 Cu1 Cu1 83.4(3) . 2_666 ?
O4 Cu1 Cu1 84.2(3) 2_666 2_666 ?
O2 Cu1 Cu1 85.7(3) 2_666 2_666 ?
O3 Cu1 Cu1 84.4(3) . 2_666 ?
N1 Cu1 Cu1 174.4(4) . 2_666 ?
C15 N1 C16 117.3(14) . . ?
C15 N1 Cu1 122.2(11) . . ?
C16 N1 Cu1 119.1(11) . . ?
C1 O1 Cu1 124.5(10) . . ?
C1 O2 Cu1 120.4(10) . 2_666 ?
C8 O3 Cu1 121.6(12) . . ?
C8 O4 Cu1 124.2(12) . 2_666 ?

loop_
_geom_bond_atom_site_label_1
_geom_bond_atom_site_label_2
_geom_bond_distance
_geom_bond_site_symmetry_2
_geom_bond_publ_flag
C1A O1A 1.126(14) . ?
C1A O2A 1.126(14) . ?
C1B O2B 1.126(14) . ?
C1B O1B 1.126(14) . ?
C1 O1 1.235(18) . ?
C1 O2 1.265(17) . ?
C1 C2 1.52(2) . ?
C2 C7 1.38(2) . ?
C2 C3 1.40(2) . ?
C3 C4 1.34(2) . ?
C4 C5 1.42(3) . ?
C5 C6 1.36(2) . ?
C6 C7 1.42(2) . ?
C8 O4 1.21(2) . ?
C8 O3 1.27(2) . ?
C8 C9 1.52(3) . ?
C9 C10 1.36(3) . ?
C9 C14 1.47(3) . ?
C10 C11 1.55(3) . ?
C11 C12 1.34(3) . ?
C12 C13 1.26(3) . ?
C13 C14 1.38(3) . ?
C15 N1 1.36(2) . ?
C15 C16 1.38(2) 2_566 ?
C15 C17A 1.50(7) . ?
C16 C15 1.38(2) 2_566 ?
C16 N1 1.40(2) . ?
C16 C17B 1.50(7) . ?
C2S O3S 1.125(13) 2_577 ?
C2S O3S 1.125(13) . ?
Cu1 O1 1.962(10) . ?
Cu1 O4 1.964(11) 2_666 ?
Cu1 O2 1.976(10) 2_666 ?
Cu1 O3 1.984(12) . ?
Cu1 N1 2.178(12) . ?
Cu1 Cu1 2.601(4) 2_666 ?
O2 Cu1 1.976(10) 2_666 ?
O4 Cu1 1.964(11) 2_666 ?

loop_
_geom_torsion_atom_site_label_1
_geom_torsion_atom_site_label_2
_geom_torsion_atom_site_label_3
_geom_torsion_atom_site_label_4
_geom_torsion
_geom_torsion_site_symmetry_1
_geom_torsion_site_symmetry_2
_geom_torsion_site_symmetry_3
_geom_torsion_site_symmetry_4
_geom_torsion_publ_flag
O1 C1 C2 C7 178.6(14) . . . . ?
O2 C1 C2 C7 1(2) . . . . ?
O1 C1 C2 C3 -2(2) . . . . ?
O2 C1 C2 C3 -179.6(14) . . . . ?
C7 C2 C3 C4 -1(3) . . . . ?
C1 C2 C3 C4 -179.9(16) . . . . ?
C2 C3 C4 C5 0(3) . . . . ?
C3 C4 C5 C6 2(3) . . . . ?
C4 C5 C6 C7 -3(2) . . . . ?
C3 C2 C7 C6 0(2) . . . . ?
C1 C2 C7 C6 179.0(15) . . . . ?
C5 C6 C7 C2 2(2) . . . . ?
O4 C8 C9 C10 -174.2(19) . . . . ?
O3 C8 C9 C10 6(3) . . . . ?
O4 C8 C9 C14 8(3) . . . . ?
O3 C8 C9 C14 -171.3(19) . . . . ?
C14 C9 C10 C11 -4(3) . . . . ?
C8 C9 C10 C11 178.4(19) . . . . ?
C9 C10 C11 C12 4(3) . . . . ?
C10 C11 C12 C13 4(4) . . . . ?
C11 C12 C13 C14 -11(5) . . . . ?
C12 C13 C14 C9 9(3) . . . . ?
C10 C9 C14 C13 -3(3) . . . . ?
C8 C9 C14 C13 175(2) . . . . ?
C16 C15 N1 C16 12(3) 2_566 . . . ?
C17A C15 N1 C16 171(3) . . . . ?
C16 C15 N1 Cu1 178.0(11) 2_566 . . . ?
C17A C15 N1 Cu1 -23(4) . . . . ?
C15 C16 N1 C15 -11(2) 2_566 . . . ?
C17B C16 N1 C15 161(3) . . . . ?
C15 C16 N1 Cu1 -177.9(11) 2_566 . . . ?
C17B C16 N1 Cu1 -5(4) . . . . ?
O1 Cu1 N1 C15 149.8(12) . . . . ?
O4 Cu1 N1 C15 61.4(13) 2_666 . . . ?
O2 Cu1 N1 C15 -29.2(13) 2_666 . . . ?
O3 Cu1 N1 C15 -118.9(12) . . . . ?
Cu1 Cu1 N1 C15 89(5) 2_666 . . . ?
O1 Cu1 N1 C16 -44.2(11) . . . . ?
O4 Cu1 N1 C16 -132.5(11) 2_666 . . . ?
O2 Cu1 N1 C16 136.9(11) 2_666 . . . ?
O3 Cu1 N1 C16 47.1(12) . . . . ?
Cu1 Cu1 N1 C16 -105(4) 2_666 . . . ?
O2 C1 O1 Cu1 -5(2) . . . . ?
C2 C1 O1 Cu1 177.9(10) . . . . ?
O4 Cu1 O1 C1 -82.0(12) 2_666 . . . ?
O2 Cu1 O1 C1 2(3) 2_666 . . . ?
O3 Cu1 O1 C1 86.6(12) . . . . ?
N1 Cu1 O1 C1 -172.7(12) . . . . ?
Cu1 Cu1 O1 C1 2.3(11) 2_666 . . . ?
O1 C1 O2 Cu1 5(2) . . . 2_666 ?
C2 C1 O2 Cu1 -177.8(10) . . . 2_666 ?
O4 C8 O3 Cu1 1(3) . . . . ?
C9 C8 O3 Cu1 179.9(13) . . . . ?
O1 Cu1 O3 C8 -83.4(15) . . . . ?
O4 Cu1 O3 C8 1(3) 2_666 . . . ?
O2 Cu1 O3 C8 85.7(15) 2_666 . . . ?
N1 Cu1 O3 C8 -177.5(15) . . . . ?
Cu1 Cu1 O3 C8 -0.1(14) 2_666 . . . ?
O3 C8 O4 Cu1 -1(3) . . . 2_666 ?
C9 C8 O4 Cu1 179.7(13) . . . 2_666 ?
